data_4063868
loop_
_publ_author_name
'MacDougall, Tiffany J.'
'Llamazares, Angela'
'Kuhnert, Oliver'
'Ferguson, Michael J.'
'McDonald, Robert'
'Cowie, Martin'

_publ_section_title
;
 Alkyne/Methylene Coupling at Adjacent Iridium/Osmium Centers: Facile
 Carbon&#x2212;Carbon and Carbon&#x2212;Oxygen Bond Formation
;
_journal_issue 5
_journal_name_full Organometallics
_journal_page_first 952
_journal_paper_doi 10.1021/om1009999
_journal_volume 30
_journal_year 2011
_chemical_formula_moiety 'C58 H46 F6 Ir O3 Os P4, C F3 O3 S, 1.5(C H2 Cl2)'
_chemical_formula_sum 'C60.5 H49 Cl3 F9 Ir O6 Os P4 S'
_chemical_formula_weight 1687.69
_chemical_name_systematic
; 
 ? 
;
_space_group_IT_number 14
_symmetry_cell_setting monoclinic
_symmetry_space_group_name_Hall '-P 2yn'
_symmetry_space_group_name_H-M 'P 1 21/n 1'
_atom_sites_solution_hydrogens geom
_atom_sites_solution_primary direct
_atom_sites_solution_secondary difmap
_audit_creation_method SHELXL-97
_cell_angle_alpha 90.00
_cell_angle_beta 97.6740(10)
_cell_angle_gamma 90.00
_cell_formula_units_Z 4
_cell_length_a 12.4449(9)
_cell_length_b 19.1398(14)
_cell_length_c 25.8758(19)
_cell_measurement_reflns_used 9860
_cell_measurement_temperature 173(2)
_cell_measurement_theta_max 27.50
_cell_measurement_theta_min 2.27
_cell_volume 6108.2(8)
_computing_cell_refinement 'Bruker SAINT'
_computing_data_collection 'Bruker APEX2'
_computing_data_reduction 'Bruker SAINT'
_computing_molecular_graphics 'Bruker SHELXTL'
_computing_publication_material 'Bruker SHELXTL'
_computing_structure_refinement 'SHELXL-97 (Sheldrick, 2008)'
_computing_structure_solution 'SHELXS-97 (Sheldrick, 2008)'
_diffrn_ambient_temperature 173(2)
_diffrn_measured_fraction_theta_full 0.996
_diffrn_measured_fraction_theta_max 0.996
_diffrn_measurement_device_type 'Bruker APEX-II CCD'
_diffrn_measurement_method '\w scans'
_diffrn_radiation_monochromator graphite
_diffrn_radiation_source 'fine-focus sealed tube'
_diffrn_radiation_type MoK\a
_diffrn_radiation_wavelength 0.71073
_diffrn_reflns_av_R_equivalents 0.0249
_diffrn_reflns_av_sigmaI/netI 0.0211
_diffrn_reflns_limit_h_max 16
_diffrn_reflns_limit_h_min -16
_diffrn_reflns_limit_k_max 24
_diffrn_reflns_limit_k_min -24
_diffrn_reflns_limit_l_max 33
_diffrn_reflns_limit_l_min -33
_diffrn_reflns_number 52376
_diffrn_reflns_theta_full 27.51
_diffrn_reflns_theta_max 27.51
_diffrn_reflns_theta_min 1.33
_exptl_absorpt_coefficient_mu 4.603
_exptl_absorpt_correction_T_max 0.6299
_exptl_absorpt_correction_T_min 0.2074
_exptl_absorpt_correction_type multi-scan
_exptl_absorpt_process_details 'SADABS (Sheldrick, 2008)'
_exptl_crystal_colour orange
_exptl_crystal_density_diffrn 1.835
_exptl_crystal_density_method 'not measured'
_exptl_crystal_description prism
_exptl_crystal_F_000 3284
_exptl_crystal_size_max 0.48
_exptl_crystal_size_mid 0.25
_exptl_crystal_size_min 0.10
_refine_diff_density_max 2.583
_refine_diff_density_min -1.039
_refine_diff_density_rms 0.108
_refine_ls_extinction_method none
_refine_ls_goodness_of_fit_ref 1.056
_refine_ls_hydrogen_treatment constr
_refine_ls_matrix_type full
_refine_ls_number_parameters 808
_refine_ls_number_reflns 13998
_refine_ls_number_restraints 12
_refine_ls_restrained_S_all 1.063
_refine_ls_R_factor_all 0.0299
_refine_ls_R_factor_gt 0.0262
_refine_ls_shift/su_max 0.002
_refine_ls_shift/su_mean 0.000
_refine_ls_structure_factor_coef Fsqd
_refine_ls_weighting_details 'calc w=1/[\s^2^(Fo^2^)+(0.0328P)^2^+13.5179P] where P=(Fo^2^+2Fc^2^)/3'
_refine_ls_weighting_scheme calc
_refine_ls_wR_factor_gt 0.0653
_refine_ls_wR_factor_ref 0.0674
_reflns_number_gt 12854
_reflns_number_total 13998
_reflns_threshold_expression I>2\s(I)
_cod_data_source_file om1009999_si_002.cif
_cod_data_source_block 7
_cod_depositor_comments
;
The following automatic conversions were performed:

'_symmetry_cell_setting' value 'Monoclinic' changed to 'monoclinic'
according to /home/saulius/struct/CIF-dictionaries/cif_core.dic
dictionary named 'cif_core.dic' version 2.4.1 from 2010-06-29.

Automatic conversion script
Id: cif_fix_values 1715 2011-07-08 13:25:40Z adriana 
;
_cod_original_sg_symbol_H-M 'P 21/n'
_cod_original_formula_sum 'C60.50 H49 Cl3 F9 Ir O6 Os P4 S'
_cod_database_code 4063868

loop_
_symmetry_equiv_pos_as_xyz
'x, y, z'
'-x+1/2, y+1/2, -z+1/2'
'-x, -y, -z'
'x-1/2, -y-1/2, z-1/2'

loop_
_atom_site_label
_atom_site_type_symbol
_atom_site_fract_x
_atom_site_fract_y
_atom_site_fract_z
_atom_site_U_iso_or_equiv
_atom_site_adp_type
_atom_site_occupancy
_atom_site_symmetry_multiplicity
_atom_site_calc_flag
_atom_site_refinement_flags
_atom_site_disorder_assembly
_atom_site_disorder_group
Ir Ir 0.087872(9) 0.272550(6) 0.832989(5) 0.01905(4) Uani 1 1 d . . .
Os Os 0.002314(9) 0.170872(6) 0.893176(4) 0.01781(4) Uani 1 1 d . . .
P1 P 0.21269(7) 0.31397(4) 0.90186(3) 0.02255(16) Uani 1 1 d . . .
P2 P 0.06307(7) 0.23746(4) 0.96987(3) 0.02095(16) Uani 1 1 d . . .
P3 P -0.03454(7) 0.23574(4) 0.76215(3) 0.02042(16) Uani 1 1 d . . .
P4 P -0.04733(6) 0.09856(4) 0.81788(3) 0.01886(15) Uani 1 1 d . . .
F1 F 0.31877(19) 0.07093(13) 0.79140(9) 0.0418(5) Uani 1 1 d . . .
F2 F 0.28933(19) 0.02283(12) 0.86239(10) 0.0428(6) Uani 1 1 d . . .
F3 F 0.40439(17) 0.10621(14) 0.86463(10) 0.0446(6) Uani 1 1 d . . .
F4 F 0.36932(17) 0.20038(14) 0.78113(9) 0.0405(5) Uani 1 1 d . . .
F5 F 0.2538(2) 0.28245(13) 0.76266(10) 0.0421(6) Uani 1 1 d . . .
F6 F 0.22344(19) 0.18032(14) 0.72850(8) 0.0406(5) Uani 1 1 d . . .
O1 O -0.0618(2) 0.38378(16) 0.86584(12) 0.0444(7) Uani 1 1 d . . .
O2 O -0.2165(2) 0.24766(15) 0.88339(11) 0.0372(6) Uani 1 1 d . . .
O3 O -0.0757(2) 0.06072(15) 0.96241(10) 0.0375(6) Uani 1 1 d . . .
C1 C -0.0067(3) 0.34131(19) 0.85209(14) 0.0288(7) Uani 1 1 d . . .
C2 C -0.1360(3) 0.21881(18) 0.88636(13) 0.0248(7) Uani 1 1 d . . .
C3 C -0.0448(3) 0.10205(18) 0.93578(13) 0.0248(7) Uani 1 1 d . . .
C4 C 0.1648(3) 0.12656(17) 0.89583(12) 0.0227(6) Uani 1 1 d . . .
H4A H 0.2114 0.1467 0.9262 0.027 Uiso 1 1 calc R . .
H4B H 0.1603 0.0756 0.9018 0.027 Uiso 1 1 calc R . .
C5 C 0.3067(3) 0.0853(2) 0.84108(15) 0.0302(7) Uani 1 1 d . . .
C6 C 0.2192(2) 0.13831(17) 0.84767(13) 0.0228(6) Uani 1 1 d . . .
C7 C 0.2001(3) 0.19561(18) 0.81783(13) 0.0229(6) Uani 1 1 d . . .
C8 C 0.2622(3) 0.2129(2) 0.77312(14) 0.0302(7) Uani 1 1 d . . .
C10 C 0.1471(3) 0.31476(18) 0.96117(13) 0.0259(7) Uani 1 1 d . . .
H10A H 0.1010 0.3569 0.9607 0.031 Uiso 1 1 calc R . .
H10B H 0.2039 0.3186 0.9917 0.031 Uiso 1 1 calc R . .
C11 C 0.3458(3) 0.27480(19) 0.91768(14) 0.0270(7) Uani 1 1 d . . .
C12 C 0.3758(3) 0.2335(2) 0.96139(15) 0.0327(8) Uani 1 1 d . . .
H12 H 0.3253 0.2243 0.9850 0.039 Uiso 1 1 calc R . .
C13 C 0.4797(3) 0.2057(2) 0.97058(17) 0.0424(9) Uani 1 1 d . . .
H13 H 0.4994 0.1769 1.0002 0.051 Uiso 1 1 calc R . .
C14 C 0.5544(3) 0.2194(3) 0.93725(18) 0.0458(11) Uani 1 1 d . . .
H14 H 0.6255 0.2005 0.9440 0.055 Uiso 1 1 calc R . .
C15 C 0.5253(3) 0.2609(3) 0.89374(18) 0.0475(11) Uani 1 1 d . . .
H15 H 0.5766 0.2705 0.8706 0.057 Uiso 1 1 calc R . .
C16 C 0.4218(3) 0.2885(2) 0.88393(16) 0.0373(9) Uani 1 1 d . . .
H16 H 0.4024 0.3170 0.8540 0.045 Uiso 1 1 calc R . .
C20 C -0.0297(3) 0.14128(16) 0.75551(12) 0.0218(6) Uani 1 1 d . . .
H20A H 0.0409 0.1274 0.7450 0.026 Uiso 1 1 calc R . .
H20B H -0.0878 0.1258 0.7280 0.026 Uiso 1 1 calc R . .
C21 C 0.2479(3) 0.40477(18) 0.89215(14) 0.0272(7) Uani 1 1 d . . .
C22 C 0.3125(3) 0.4410(2) 0.93184(15) 0.0342(8) Uani 1 1 d . . .
H22 H 0.3342 0.4192 0.9646 0.041 Uiso 1 1 calc R . .
C23 C 0.3445(4) 0.5086(2) 0.92313(18) 0.0420(10) Uani 1 1 d . . .
H23 H 0.3877 0.5333 0.9501 0.050 Uiso 1 1 calc R . .
C24 C 0.3143(4) 0.5404(2) 0.87572(18) 0.0458(10) Uani 1 1 d . . .
H24 H 0.3374 0.5868 0.8700 0.055 Uiso 1 1 calc R . .
C25 C 0.2509(4) 0.5053(2) 0.83674(18) 0.0470(11) Uani 1 1 d . . .
H25 H 0.2297 0.5276 0.8042 0.056 Uiso 1 1 calc R . .
C26 C 0.2174(3) 0.4373(2) 0.84460(15) 0.0359(8) Uani 1 1 d . . .
H26 H 0.1737 0.4132 0.8174 0.043 Uiso 1 1 calc R . .
C31 C -0.0535(3) 0.27114(18) 0.99854(13) 0.0270(7) Uani 1 1 d . . .
C32 C -0.0979(4) 0.3367(2) 0.98780(17) 0.0406(9) Uani 1 1 d . . .
H32 H -0.0628 0.3689 0.9677 0.049 Uiso 1 1 calc R . .
C33 C -0.1937(4) 0.3557(3) 1.00631(19) 0.0520(12) Uani 1 1 d . . .
H33 H -0.2234 0.4009 0.9990 0.062 Uiso 1 1 calc R . .
C34 C -0.2456(4) 0.3093(3) 1.0352(2) 0.0543(12) Uani 1 1 d . . .
H34 H -0.3108 0.3225 1.0479 0.065 Uiso 1 1 calc R . .
C35 C -0.2032(4) 0.2440(3) 1.0455(2) 0.0511(12) Uani 1 1 d . . .
H35 H -0.2389 0.2120 1.0655 0.061 Uiso 1 1 calc R . .
C36 C -0.1079(3) 0.2244(2) 1.02670(16) 0.0382(9) Uani 1 1 d . . .
H36 H -0.0799 0.1786 1.0332 0.046 Uiso 1 1 calc R . .
C41 C 0.1387(3) 0.19258(19) 1.02564(13) 0.0253(7) Uani 1 1 d . . .
C42 C 0.1708(3) 0.2321(2) 1.07047(15) 0.0333(8) Uani 1 1 d . . .
H42 H 0.1547 0.2806 1.0707 0.040 Uiso 1 1 calc R . .
C43 C 0.2258(4) 0.2011(2) 1.11459(16) 0.0421(10) Uani 1 1 d . . .
H43 H 0.2479 0.2284 1.1448 0.051 Uiso 1 1 calc R . .
C44 C 0.2487(3) 0.1304(2) 1.11485(16) 0.0423(9) Uani 1 1 d . . .
H44 H 0.2860 0.1091 1.1453 0.051 Uiso 1 1 calc R . .
C45 C 0.2173(3) 0.0905(2) 1.07067(15) 0.0362(8) Uani 1 1 d . . .
H45 H 0.2332 0.0420 1.0708 0.043 Uiso 1 1 calc R . .
C46 C 0.1624(3) 0.12167(19) 1.02616(14) 0.0288(7) Uani 1 1 d . . .
H46 H 0.1410 0.0942 0.9959 0.035 Uiso 1 1 calc R . .
C51 C 0.0049(3) 0.27297(17) 0.70295(13) 0.0251(7) Uani 1 1 d . . .
C52 C 0.0389(3) 0.3424(2) 0.70446(15) 0.0350(8) Uani 1 1 d . . .
H52 H 0.0417 0.3683 0.7359 0.042 Uiso 1 1 calc R . .
C53 C 0.0686(4) 0.3740(2) 0.66018(17) 0.0424(10) Uani 1 1 d . . .
H53 H 0.0919 0.4213 0.6613 0.051 Uiso 1 1 calc R . .
C54 C 0.0640(4) 0.3360(2) 0.61458(17) 0.0434(10) Uani 1 1 d . . .
H54 H 0.0841 0.3575 0.5842 0.052 Uiso 1 1 calc R . .
C55 C 0.0306(4) 0.2676(2) 0.61275(16) 0.0432(10) Uani 1 1 d . . .
H55 H 0.0274 0.2419 0.5811 0.052 Uiso 1 1 calc R . .
C56 C 0.0014(3) 0.2357(2) 0.65710(15) 0.0335(8) Uani 1 1 d . . .
H56 H -0.0210 0.1883 0.6558 0.040 Uiso 1 1 calc R . .
C61 C -0.1780(3) 0.25888(18) 0.75795(13) 0.0248(7) Uani 1 1 d . . .
C62 C -0.2076(3) 0.3279(2) 0.76455(17) 0.0375(9) Uani 1 1 d . . .
H62 H -0.1532 0.3629 0.7700 0.045 Uiso 1 1 calc R . .
C63 C -0.3158(4) 0.3462(2) 0.76326(19) 0.0474(11) Uani 1 1 d . . .
H63 H -0.3353 0.3936 0.7676 0.057 Uiso 1 1 calc R . .
C64 C -0.3942(3) 0.2959(3) 0.75574(19) 0.0487(11) Uani 1 1 d . . .
H64 H -0.4680 0.3081 0.7565 0.058 Uiso 1 1 calc R . .
C65 C -0.3671(3) 0.2282(2) 0.7471(2) 0.0470(11) Uani 1 1 d . . .
H65 H -0.4222 0.1936 0.7409 0.056 Uiso 1 1 calc R . .
C66 C -0.2592(3) 0.2096(2) 0.74723(17) 0.0351(8) Uani 1 1 d . . .
H66 H -0.2411 0.1628 0.7399 0.042 Uiso 1 1 calc R . .
C71 C -0.1873(3) 0.06654(17) 0.80770(13) 0.0234(6) Uani 1 1 d . . .
C72 C -0.2587(3) 0.07632(19) 0.84407(15) 0.0303(7) Uani 1 1 d . . .
H72 H -0.2342 0.0981 0.8765 0.036 Uiso 1 1 calc R . .
C73 C -0.3661(3) 0.0543(2) 0.83305(18) 0.0414(9) Uani 1 1 d . . .
H73 H -0.4140 0.0600 0.8584 0.050 Uiso 1 1 calc R . .
C74 C -0.4029(3) 0.0245(2) 0.7861(2) 0.0444(10) Uani 1 1 d . . .
H74 H -0.4770 0.0118 0.7782 0.053 Uiso 1 1 calc R . .
C75 C -0.3326(3) 0.0129(2) 0.74991(17) 0.0389(9) Uani 1 1 d . . .
H75 H -0.3581 -0.0087 0.7175 0.047 Uiso 1 1 calc R . .
C76 C -0.2251(3) 0.03279(19) 0.76081(14) 0.0301(7) Uani 1 1 d . . .
H76 H -0.1766 0.0234 0.7363 0.036 Uiso 1 1 calc R . .
C81 C 0.0240(3) 0.01525(16) 0.81579(13) 0.0224(6) Uani 1 1 d . . .
C82 C 0.0792(3) -0.00539(19) 0.77493(15) 0.0315(8) Uani 1 1 d . . .
H82 H 0.0835 0.0252 0.7464 0.038 Uiso 1 1 calc R . .
C83 C 0.1279(3) -0.0708(2) 0.77597(17) 0.0392(9) Uani 1 1 d . . .
H83 H 0.1659 -0.0844 0.7481 0.047 Uiso 1 1 calc R . .
C84 C 0.1221(3) -0.1158(2) 0.81639(17) 0.0386(9) Uani 1 1 d . . .
H84 H 0.1573 -0.1599 0.8172 0.046 Uiso 1 1 calc R . .
C85 C 0.0649(4) -0.0965(2) 0.85578(17) 0.0488(11) Uani 1 1 d . . .
H85 H 0.0587 -0.1281 0.8835 0.059 Uiso 1 1 calc R . .
C86 C 0.0160(4) -0.0318(2) 0.85581(16) 0.0401(9) Uani 1 1 d . . .
H86 H -0.0233 -0.0194 0.8835 0.048 Uiso 1 1 calc R . .
S S 0.83209(11) 0.08121(6) 0.59548(4) 0.0471(3) Uani 1 1 d . . .
F91 F 0.9366(3) -0.0211(2) 0.64628(14) 0.0805(10) Uani 1 1 d . . .
F92 F 0.8882(3) -0.04220(17) 0.56519(15) 0.0777(10) Uani 1 1 d . . .
F93 F 0.7695(3) -0.04394(18) 0.61876(17) 0.0854(11) Uani 1 1 d . . .
O91 O 0.7414(4) 0.0823(2) 0.55522(14) 0.0765(12) Uani 1 1 d . . .
O92 O 0.8073(3) 0.1052(2) 0.64525(13) 0.0605(9) Uani 1 1 d . . .
O93 O 0.9316(4) 0.10637(19) 0.58019(16) 0.0700(11) Uani 1 1 d . . .
C90 C 0.8580(4) -0.0111(3) 0.6064(2) 0.0564(12) Uani 1 1 d . . .
Cl1S Cl 0.4769(3) 0.1279(3) 0.62935(18) 0.1207(14) Uani 0.60 1 d PD A 1
Cl2S Cl 0.4603(3) 0.01214(14) 0.55698(15) 0.0924(9) Uani 0.60 1 d PD A 1
C1S C 0.5460(9) 0.0576(6) 0.6052(5) 0.1073(17) Uani 0.60 1 d PD A 1
H1SA H 0.5721 0.0254 0.6341 0.129 Uiso 0.60 1 calc PR A 1
H1SB H 0.6099 0.0754 0.5902 0.129 Uiso 0.60 1 calc PR A 1
Cl3S Cl 0.4274(4) 0.1486(4) 0.6655(2) 0.115(2) Uani 0.40 1 d PD B 2
Cl4S Cl 0.4906(4) 0.0340(3) 0.6090(3) 0.1073(17) Uani 0.40 1 d PD B 2
C2S C 0.5277(13) 0.1221(6) 0.6258(8) 0.0924(9) Uani 0.40 1 d PD B 2
H2SA H 0.5250 0.1517 0.5943 0.111 Uiso 0.40 1 calc PR B 2
H2SB H 0.6015 0.1245 0.6456 0.111 Uiso 0.40 1 calc PR B 2
Cl5A Cl 0.1813(3) 0.4533(2) 0.50958(17) 0.0997(13) Uani 0.25 1 d PD C -1
Cl6A Cl -0.0340(9) 0.4989(6) 0.4773(7) 0.161(8) Uani 0.25 1 d PD C -1
C3SA C 0.0950(6) 0.5273(5) 0.5078(8) 0.117(8) Uani 0.25 1 d PD C -1
H3SA H 0.1228 0.5656 0.4876 0.141 Uiso 0.25 1 calc PR C -1
H3SB H 0.0901 0.5443 0.5436 0.141 Uiso 0.25 1 calc PR C -1
Cl5B Cl 0.1813(3) 0.4533(2) 0.50958(17) 0.0997(13) Uani 0.25 1 d PD D -2
Cl6B Cl -0.0357(7) 0.4982(7) 0.5173(9) 0.136(6) Uani 0.25 1 d PD D -2
C3SB C 0.0950(6) 0.5273(5) 0.5078(8) 0.117(8) Uani 0.25 1 d PD D -2
H3SC H 0.1230 0.5607 0.5356 0.141 Uiso 0.25 1 calc PR D -2
H3SD H 0.0919 0.5513 0.4738 0.141 Uiso 0.25 1 calc PR D -2

loop_
_atom_site_aniso_label
_atom_site_aniso_U_11
_atom_site_aniso_U_22
_atom_site_aniso_U_33
_atom_site_aniso_U_23
_atom_site_aniso_U_13
_atom_site_aniso_U_12
Ir 0.01898(6) 0.01905(6) 0.01981(6) 0.00046(4) 0.00513(4) -0.00018(4)
Os 0.01736(6) 0.01859(6) 0.01836(6) 0.00009(4) 0.00562(4) 0.00039(4)
P1 0.0220(4) 0.0238(4) 0.0224(4) -0.0013(3) 0.0053(3) -0.0028(3)
P2 0.0225(4) 0.0216(4) 0.0197(4) -0.0014(3) 0.0062(3) -0.0001(3)
P3 0.0211(4) 0.0194(4) 0.0210(4) 0.0026(3) 0.0038(3) 0.0002(3)
P4 0.0184(4) 0.0185(4) 0.0204(4) 0.0012(3) 0.0053(3) 0.0008(3)
F1 0.0414(13) 0.0478(14) 0.0390(13) -0.0105(10) 0.0154(10) 0.0125(11)
F2 0.0438(13) 0.0316(12) 0.0548(15) 0.0030(10) 0.0136(11) 0.0156(10)
F3 0.0205(10) 0.0556(15) 0.0554(15) -0.0116(12) -0.0026(10) 0.0092(10)
F4 0.0215(10) 0.0592(15) 0.0440(13) 0.0003(11) 0.0159(9) -0.0003(10)
F5 0.0414(13) 0.0413(13) 0.0472(14) 0.0123(11) 0.0189(11) -0.0028(10)
F6 0.0369(12) 0.0622(16) 0.0245(11) -0.0043(10) 0.0107(9) -0.0010(11)
O1 0.0406(16) 0.0396(16) 0.0537(18) -0.0100(14) 0.0089(13) 0.0135(13)
O2 0.0252(13) 0.0432(15) 0.0441(16) -0.0011(13) 0.0082(11) 0.0105(12)
O3 0.0469(16) 0.0369(15) 0.0297(14) 0.0058(11) 0.0085(12) -0.0135(12)
C1 0.0272(17) 0.0279(17) 0.0318(18) -0.0002(14) 0.0061(14) 0.0011(14)
C2 0.0259(17) 0.0268(16) 0.0226(16) -0.0008(13) 0.0069(13) -0.0006(13)
C3 0.0246(16) 0.0262(16) 0.0239(16) -0.0008(13) 0.0042(13) -0.0001(13)
C4 0.0224(15) 0.0247(16) 0.0210(15) 0.0015(12) 0.0030(12) 0.0003(12)
C5 0.0239(16) 0.0337(19) 0.0331(19) -0.0045(15) 0.0046(14) 0.0043(14)
C6 0.0162(14) 0.0276(16) 0.0243(16) -0.0048(13) 0.0017(12) 0.0020(12)
C7 0.0196(15) 0.0281(16) 0.0217(15) -0.0051(13) 0.0053(12) -0.0013(12)
C8 0.0245(17) 0.039(2) 0.0285(18) 0.0010(15) 0.0091(14) -0.0014(15)
C10 0.0292(17) 0.0261(16) 0.0238(16) -0.0044(13) 0.0087(13) -0.0057(13)
C11 0.0219(16) 0.0320(18) 0.0271(17) -0.0044(13) 0.0034(13) -0.0031(13)
C12 0.0302(18) 0.040(2) 0.0282(18) -0.0003(15) 0.0029(15) -0.0009(15)
C13 0.036(2) 0.052(3) 0.036(2) 0.0014(19) -0.0050(17) 0.0058(19)
C14 0.0242(19) 0.065(3) 0.046(2) -0.007(2) -0.0027(17) 0.0072(18)
C15 0.0247(19) 0.073(3) 0.046(3) 0.002(2) 0.0087(17) 0.001(2)
C16 0.0273(18) 0.051(2) 0.035(2) 0.0008(17) 0.0064(15) -0.0014(17)
C20 0.0226(15) 0.0208(15) 0.0227(15) 0.0000(12) 0.0060(12) 0.0000(12)
C21 0.0277(17) 0.0260(17) 0.0297(17) -0.0022(13) 0.0103(14) -0.0050(13)
C22 0.036(2) 0.0330(19) 0.034(2) -0.0018(15) 0.0069(16) -0.0076(16)
C23 0.046(2) 0.034(2) 0.048(2) -0.0133(18) 0.0143(19) -0.0134(18)
C24 0.059(3) 0.029(2) 0.054(3) -0.0009(18) 0.022(2) -0.0122(19)
C25 0.063(3) 0.038(2) 0.041(2) 0.0117(18) 0.015(2) -0.008(2)
C26 0.043(2) 0.034(2) 0.0313(19) 0.0016(15) 0.0074(16) -0.0087(16)
C31 0.0297(17) 0.0312(18) 0.0217(16) -0.0055(13) 0.0089(13) 0.0017(14)
C32 0.046(2) 0.040(2) 0.039(2) 0.0009(17) 0.0193(18) 0.0101(18)
C33 0.050(3) 0.054(3) 0.055(3) -0.006(2) 0.017(2) 0.024(2)
C34 0.040(2) 0.070(3) 0.057(3) -0.011(2) 0.024(2) 0.008(2)
C35 0.042(2) 0.062(3) 0.056(3) -0.005(2) 0.030(2) -0.005(2)
C36 0.039(2) 0.039(2) 0.041(2) -0.0004(17) 0.0185(18) -0.0011(17)
C41 0.0234(16) 0.0310(17) 0.0220(16) 0.0016(13) 0.0052(12) -0.0014(13)
C42 0.036(2) 0.036(2) 0.0276(18) -0.0044(15) 0.0029(15) 0.0001(15)
C43 0.046(2) 0.051(3) 0.0280(19) -0.0082(17) -0.0014(17) -0.0046(19)
C44 0.041(2) 0.054(3) 0.030(2) 0.0060(18) -0.0036(16) 0.0028(19)
C45 0.041(2) 0.033(2) 0.033(2) 0.0069(15) 0.0024(16) 0.0014(16)
C46 0.0309(17) 0.0307(18) 0.0249(17) 0.0004(14) 0.0041(14) -0.0032(14)
C51 0.0232(16) 0.0269(17) 0.0255(16) 0.0051(13) 0.0047(13) -0.0014(13)
C52 0.045(2) 0.0311(19) 0.0284(18) 0.0040(15) 0.0033(16) -0.0095(16)
C53 0.048(2) 0.038(2) 0.042(2) 0.0117(18) 0.0086(19) -0.0131(18)
C54 0.050(3) 0.049(2) 0.034(2) 0.0145(18) 0.0163(19) -0.0035(19)
C55 0.060(3) 0.044(2) 0.029(2) 0.0020(17) 0.0171(19) 0.003(2)
C56 0.043(2) 0.0294(18) 0.0298(19) 0.0030(14) 0.0101(16) -0.0009(15)
C61 0.0236(16) 0.0274(16) 0.0231(16) 0.0038(13) 0.0016(13) 0.0040(13)
C62 0.034(2) 0.0289(19) 0.048(2) 0.0001(16) -0.0007(17) 0.0052(15)
C63 0.042(2) 0.041(2) 0.059(3) 0.003(2) 0.004(2) 0.0186(19)
C64 0.029(2) 0.057(3) 0.061(3) 0.019(2) 0.0100(19) 0.0171(19)
C65 0.0259(19) 0.048(3) 0.065(3) 0.018(2) -0.0019(19) 0.0001(17)
C66 0.0275(18) 0.0289(18) 0.047(2) 0.0097(16) -0.0001(16) 0.0008(15)
C71 0.0201(15) 0.0213(15) 0.0287(17) 0.0031(12) 0.0033(12) 0.0001(12)
C72 0.0241(16) 0.0311(18) 0.0368(19) 0.0001(15) 0.0082(14) -0.0005(14)
C73 0.0244(18) 0.043(2) 0.059(3) -0.0015(19) 0.0151(18) -0.0015(16)
C74 0.0222(18) 0.038(2) 0.071(3) 0.002(2) 0.0008(18) -0.0052(16)
C75 0.035(2) 0.033(2) 0.046(2) 0.0001(17) -0.0061(17) -0.0070(16)
C76 0.0307(18) 0.0270(17) 0.0323(18) -0.0004(14) 0.0035(14) -0.0042(14)
C81 0.0218(15) 0.0198(15) 0.0259(16) -0.0025(12) 0.0043(12) 0.0023(12)
C82 0.0377(19) 0.0250(17) 0.0347(19) -0.0001(14) 0.0154(16) 0.0032(15)
C83 0.045(2) 0.0285(19) 0.048(2) -0.0058(17) 0.0193(19) 0.0072(16)
C84 0.044(2) 0.0237(18) 0.047(2) -0.0049(16) 0.0028(18) 0.0116(16)
C85 0.080(3) 0.031(2) 0.038(2) 0.0104(17) 0.016(2) 0.017(2)
C86 0.061(3) 0.0298(19) 0.032(2) 0.0058(15) 0.0187(19) 0.0135(18)
S 0.0644(7) 0.0434(6) 0.0336(5) -0.0002(4) 0.0071(5) -0.0066(5)
F91 0.069(2) 0.093(3) 0.074(2) 0.026(2) -0.0078(18) 0.0024(19)
F92 0.093(3) 0.0544(19) 0.087(2) -0.0234(17) 0.016(2) -0.0101(17)
F93 0.071(2) 0.064(2) 0.121(3) 0.027(2) 0.014(2) -0.0248(17)
O91 0.101(3) 0.080(3) 0.042(2) 0.0069(19) -0.014(2) 0.014(2)
O92 0.070(2) 0.075(2) 0.0371(17) -0.0122(16) 0.0122(16) -0.0121(19)
O93 0.096(3) 0.047(2) 0.076(3) -0.0085(18) 0.046(2) -0.017(2)
C90 0.060(3) 0.052(3) 0.055(3) 0.008(2) 0.003(2) -0.010(2)
Cl1S 0.097(3) 0.152(4) 0.105(3) -0.027(3) -0.018(2) -0.014(3)
Cl2S 0.096(2) 0.0541(14) 0.125(3) 0.0240(16) 0.0068(19) 0.0170(14)
C1S 0.080(3) 0.070(3) 0.177(5) 0.030(3) 0.038(4) 0.006(2)
Cl3S 0.081(3) 0.191(6) 0.073(3) -0.038(3) 0.014(2) -0.051(4)
Cl4S 0.080(3) 0.070(3) 0.177(5) 0.030(3) 0.038(4) 0.006(2)
C2S 0.096(2) 0.0541(14) 0.125(3) 0.0240(16) 0.0068(19) 0.0170(14)
Cl5A 0.121(3) 0.072(2) 0.119(3) 0.016(2) 0.061(3) -0.009(2)
Cl6A 0.239(19) 0.071(6) 0.140(10) 0.002(6) -0.101(14) -0.031(9)
C3SA 0.106(14) 0.117(16) 0.142(17) -0.048(13) 0.065(14) -0.045(11)
Cl5B 0.121(3) 0.072(2) 0.119(3) 0.016(2) 0.061(3) -0.009(2)
Cl6B 0.105(8) 0.128(9) 0.187(14) -0.071(10) 0.067(10) -0.056(8)
C3SB 0.106(14) 0.117(16) 0.142(17) -0.048(13) 0.065(14) -0.045(11)

loop_
_atom_type_symbol
_atom_type_description
_atom_type_scat_dispersion_real
_atom_type_scat_dispersion_imag
_atom_type_scat_source
C C 0.0033 0.0016 'International Tables Vol C Tables 4.2.6.8 and 6.1.1.4'
H H 0.0000 0.0000 'International Tables Vol C Tables 4.2.6.8 and 6.1.1.4'
O O 0.0106 0.0060 'International Tables Vol C Tables 4.2.6.8 and 6.1.1.4'
F F 0.0171 0.0103 'International Tables Vol C Tables 4.2.6.8 and 6.1.1.4'
P P 0.1023 0.0942 'International Tables Vol C Tables 4.2.6.8 and 6.1.1.4'
S S 0.1246 0.1234 'International Tables Vol C Tables 4.2.6.8 and 6.1.1.4'
Cl Cl 0.1484 0.1585 'International Tables Vol C Tables 4.2.6.8 and 6.1.1.4'
Os Os -1.2165 7.6030 'International Tables Vol C Tables 4.2.6.8 and 6.1.1.4'
Ir Ir -1.4442 7.9887 'International Tables Vol C Tables 4.2.6.8 and 6.1.1.4'

loop_
_geom_angle_atom_site_label_1
_geom_angle_atom_site_label_2
_geom_angle_atom_site_label_3
_geom_angle
C1 Ir C7 175.37(14)
C1 Ir P3 92.98(11)
C7 Ir P3 91.28(9)
C1 Ir P1 86.44(11)
C7 Ir P1 89.39(9)
P3 Ir P1 177.36(3)
C1 Ir Os 92.44(11)
C7 Ir Os 85.88(9)
P3 Ir Os 88.29(2)
P1 Ir Os 94.31(2)
C3 Os C2 92.44(14)
C3 Os C4 94.03(13)
C2 Os C4 173.51(13)
C3 Os P2 88.60(10)
C2 Os P2 90.10(10)
C4 Os P2 89.55(9)
C3 Os P4 90.31(10)
C2 Os P4 94.01(10)
C4 Os P4 86.48(9)
P2 Os P4 175.79(3)
C3 Os Ir 175.93(10)
C2 Os Ir 91.11(10)
C4 Os Ir 82.40(9)
P2 Os Ir 89.40(2)
P4 Os Ir 91.44(2)
C11 P1 C21 101.32(17)
C11 P1 C10 108.05(17)
C21 P1 C10 104.50(16)
C11 P1 Ir 121.66(12)
C21 P1 Ir 111.49(12)
C10 P1 Ir 108.43(12)
C41 P2 C31 101.39(16)
C41 P2 C10 103.47(16)
C31 P2 C10 105.06(16)
C41 P2 Os 118.44(12)
C31 P2 Os 110.09(12)
C10 P2 Os 116.59(11)
C51 P3 C20 107.13(15)
C51 P3 C61 103.10(15)
C20 P3 C61 106.26(16)
C51 P3 Ir 108.85(12)
C20 P3 Ir 110.39(11)
C61 P3 Ir 120.26(12)
C81 P4 C71 99.20(15)
C81 P4 C20 104.18(15)
C71 P4 C20 104.13(15)
C81 P4 Os 116.93(11)
C71 P4 Os 116.48(11)
C20 P4 Os 113.93(11)
O1 C1 Ir 177.0(3)
O2 C2 Os 178.5(3)
O3 C3 Os 178.4(3)
C6 C4 Os 115.5(2)
F1 C5 F3 106.6(3)
F1 C5 F2 104.7(3)
F3 C5 F2 105.3(3)
F1 C5 C6 114.8(3)
F3 C5 C6 111.7(3)
F2 C5 C6 113.0(3)
C7 C6 C4 122.1(3)
C7 C6 C5 123.8(3)
C4 C6 C5 113.6(3)
C6 C7 C8 123.3(3)
C6 C7 Ir 122.3(2)
C8 C7 Ir 114.2(2)
F4 C8 F6 106.6(3)
F4 C8 F5 104.7(3)
F6 C8 F5 105.9(3)
F4 C8 C7 116.2(3)
F6 C8 C7 113.2(3)
F5 C8 C7 109.5(3)
P1 C10 P2 114.79(18)
C12 C11 C16 119.1(3)
C12 C11 P1 123.8(3)
C16 C11 P1 117.1(3)
C13 C12 C11 120.0(4)
C14 C13 C12 120.8(4)
C13 C14 C15 119.6(4)
C16 C15 C14 120.2(4)
C15 C16 C11 120.3(4)
P3 C20 P4 110.37(16)
C26 C21 C22 119.4(3)
C26 C21 P1 120.7(3)
C22 C21 P1 119.8(3)
C23 C22 C21 119.6(4)
C24 C23 C22 120.7(4)
C25 C24 C23 120.0(4)
C24 C25 C26 120.4(4)
C21 C26 C25 120.0(4)
C32 C31 C36 118.7(3)
C32 C31 P2 123.7(3)
C36 C31 P2 117.1(3)
C31 C32 C33 120.4(4)
C34 C33 C32 120.3(4)
C35 C34 C33 119.9(4)
C34 C35 C36 120.2(4)
C31 C36 C35 120.6(4)
C46 C41 C42 119.0(3)
C46 C41 P2 123.6(3)
C42 C41 P2 117.4(3)
C43 C42 C41 120.5(4)
C44 C43 C42 120.2(4)
C43 C44 C45 119.9(4)
C44 C45 C46 120.0(4)
C41 C46 C45 120.4(3)
C56 C51 C52 119.4(3)
C56 C51 P3 122.8(3)
C52 C51 P3 117.8(3)
C53 C52 C51 120.3(4)
C54 C53 C52 119.5(4)
C55 C54 C53 120.6(4)
C54 C55 C56 120.1(4)
C51 C56 C55 120.1(4)
C66 C61 C62 118.3(3)
C66 C61 P3 121.9(3)
C62 C61 P3 119.8(3)
C63 C62 C61 120.7(4)
C64 C63 C62 119.9(4)
C65 C64 C63 120.3(4)
C64 C65 C66 120.1(4)
C61 C66 C65 120.5(4)
C72 C71 C76 118.6(3)
C72 C71 P4 122.6(3)
C76 C71 P4 118.8(3)
C71 C72 C73 120.2(4)
C74 C73 C72 120.4(4)
C73 C74 C75 120.2(4)
C74 C75 C76 120.0(4)
C75 C76 C71 120.5(4)
C86 C81 C82 118.3(3)
C86 C81 P4 117.4(3)
C82 C81 P4 124.1(3)
C83 C82 C81 119.9(3)
C84 C83 C82 121.1(4)
C83 C84 C85 119.0(4)
C84 C85 C86 121.1(4)
C85 C86 C81 120.5(4)
O91 S O93 114.9(3)
O91 S O92 113.8(3)
O93 S O92 115.9(2)
O91 S C90 103.6(3)
O93 S C90 103.2(2)
O92 S C90 103.1(2)
F92 C90 F91 107.5(5)
F92 C90 F93 108.2(5)
F91 C90 F93 106.8(4)
F92 C90 S 112.1(4)
F91 C90 S 110.9(4)
F93 C90 S 111.1(4)
Cl1S C1S Cl2S 110.6(6)
Cl4S C2S Cl3S 103.2(6)
Cl5A C3SA Cl6A 105.9(6)

loop_
_geom_bond_atom_site_label_1
_geom_bond_atom_site_label_2
_geom_bond_distance
Ir C1 1.876(4)
Ir C7 2.102(3)
Ir P3 2.3306(9)
Ir P1 2.3405(9)
Ir Os 2.7910(2)
Os C3 1.862(3)
Os C2 1.937(3)
Os C4 2.185(3)
Os P2 2.3944(8)
Os P4 2.4024(8)
P1 C11 1.815(4)
P1 C21 1.818(4)
P1 C10 1.832(3)
P2 C41 1.829(3)
P2 C31 1.832(3)
P2 C10 1.843(3)
P3 C51 1.815(3)
P3 C20 1.818(3)
P3 C61 1.828(3)
P4 C81 1.829(3)
P4 C71 1.833(3)
P4 C20 1.848(3)
F1 C5 1.343(4)
F2 C5 1.347(4)
F3 C5 1.345(4)
F4 C8 1.343(4)
F5 C8 1.360(4)
F6 C8 1.344(4)
O1 C1 1.150(4)
O2 C2 1.137(4)
O3 C3 1.148(4)
C4 C6 1.512(4)
C5 C6 1.515(5)
C6 C7 1.344(5)
C7 C8 1.511(5)
C11 C12 1.389(5)
C11 C16 1.395(5)
C12 C13 1.389(6)
C13 C14 1.375(6)
C14 C15 1.386(7)
C15 C16 1.384(6)
C21 C26 1.386(5)
C21 C22 1.401(5)
C22 C23 1.380(5)
C23 C24 1.376(6)
C24 C25 1.371(7)
C25 C26 1.389(6)
C31 C32 1.385(5)
C31 C36 1.386(5)
C32 C33 1.391(6)
C33 C34 1.376(7)
C34 C35 1.368(7)
C35 C36 1.392(6)
C41 C46 1.388(5)
C41 C42 1.398(5)
C42 C43 1.385(6)
C43 C44 1.383(6)
C44 C45 1.386(6)
C45 C46 1.392(5)
C51 C56 1.380(5)
C51 C52 1.394(5)
C52 C53 1.388(5)
C53 C54 1.380(6)
C54 C55 1.374(6)
C55 C56 1.390(5)
C61 C66 1.383(5)
C61 C62 1.388(5)
C62 C63 1.388(6)
C63 C64 1.367(7)
C64 C65 1.366(7)
C65 C66 1.388(6)
C71 C72 1.390(5)
C71 C76 1.399(5)
C72 C73 1.395(5)
C73 C74 1.365(6)
C74 C75 1.382(6)
C75 C76 1.382(5)
C81 C86 1.386(5)
C81 C82 1.393(5)
C82 C83 1.390(5)
C83 C84 1.365(6)
C84 C85 1.370(6)
C85 C86 1.379(6)
S O91 1.431(4)
S O93 1.432(4)
S O92 1.439(3)
S C90 1.812(5)
F91 C90 1.337(6)
F92 C90 1.320(6)
F93 C90 1.342(6)
Cl1S C1S 1.755(8)
Cl2S C1S 1.760(9)
Cl3S C2S 1.792(10)
Cl4S C2S 1.788(9)
Cl5A C3SA 1.776(7)
Cl6A C3SA 1.778(9)

loop_
_geom_torsion_atom_site_label_1
_geom_torsion_atom_site_label_2
_geom_torsion_atom_site_label_3
_geom_torsion_atom_site_label_4
_geom_torsion
C1 Ir Os C3 -123.7(15)
C7 Ir Os C3 52.0(15)
P3 Ir Os C3 143.4(15)
P1 Ir Os C3 -37.1(15)
C1 Ir Os C2 26.96(15)
C7 Ir Os C2 -157.36(13)
P3 Ir Os C2 -65.95(10)
P1 Ir Os C2 113.56(10)
C1 Ir Os C4 -152.75(14)
C7 Ir Os C4 22.93(12)
P3 Ir Os C4 114.34(9)
P1 Ir Os C4 -66.15(9)
C1 Ir Os P2 -63.13(11)
C7 Ir Os P2 112.55(9)
P3 Ir Os P2 -156.04(3)
P1 Ir Os P2 23.48(3)
C1 Ir Os P4 120.99(11)
C7 Ir Os P4 -63.32(9)
P3 Ir Os P4 28.09(3)
P1 Ir Os P4 -152.40(3)
C1 Ir P1 C11 178.90(18)
C7 Ir P1 C11 0.90(17)
P3 Ir P1 C11 -103.8(7)
Os Ir P1 C11 86.72(14)
C1 Ir P1 C21 -61.71(16)
C7 Ir P1 C21 120.29(15)
P3 Ir P1 C21 15.6(7)
Os Ir P1 C21 -153.89(12)
C1 Ir P1 C10 52.80(17)
C7 Ir P1 C10 -125.20(15)
P3 Ir P1 C10 130.1(6)
Os Ir P1 C10 -39.38(12)
C3 Os P2 C41 45.31(16)
C2 Os P2 C41 137.74(16)
C4 Os P2 C41 -48.74(15)
P4 Os P2 C41 -29.6(4)
Ir Os P2 C41 -131.14(12)
C3 Os P2 C31 -70.62(16)
C2 Os P2 C31 21.82(16)
C4 Os P2 C31 -164.66(15)
P4 Os P2 C31 -145.6(4)
Ir Os P2 C31 112.93(12)
C3 Os P2 C10 169.87(17)
C2 Os P2 C10 -97.69(17)
C4 Os P2 C10 75.83(16)
P4 Os P2 C10 94.9(4)
Ir Os P2 C10 -6.58(13)
C1 Ir P3 C51 100.98(16)
C7 Ir P3 C51 -80.83(15)
P1 Ir P3 C51 23.8(7)
Os Ir P3 C51 -166.67(12)
C1 Ir P3 C20 -141.71(16)
C7 Ir P3 C20 36.49(14)
P1 Ir P3 C20 141.1(6)
Os Ir P3 C20 -49.35(11)
C1 Ir P3 C61 -17.47(17)
C7 Ir P3 C61 160.72(16)
P1 Ir P3 C61 -94.6(7)
Os Ir P3 C61 74.88(13)
C3 Os P4 C81 -62.69(16)
C2 Os P4 C81 -155.16(15)
C4 Os P4 C81 31.33(15)
P2 Os P4 C81 12.2(4)
Ir Os P4 C81 113.63(12)
C3 Os P4 C71 54.28(16)
C2 Os P4 C71 -38.19(15)
C4 Os P4 C71 148.30(15)
P2 Os P4 C71 129.2(4)
Ir Os P4 C71 -129.41(12)
C3 Os P4 C20 175.57(15)
C2 Os P4 C20 83.10(15)
C4 Os P4 C20 -90.41(14)
P2 Os P4 C20 -109.6(4)
Ir Os P4 C20 -8.12(11)
C7 Ir C1 O1 11(8)
P3 Ir C1 O1 168(7)
P1 Ir C1 O1 -15(7)
Os Ir C1 O1 80(7)
C3 Os C2 O2 82(13)
C4 Os C2 O2 -93(13)
P2 Os C2 O2 -6(13)
P4 Os C2 O2 173(100)
Ir Os C2 O2 -96(13)
C2 Os C3 O3 -26(12)
C4 Os C3 O3 153(12)
P2 Os C3 O3 64(12)
P4 Os C3 O3 -120(12)
Ir Os C3 O3 125(11)
C3 Os C4 C6 149.3(2)
C2 Os C4 C6 -35.3(13)
P2 Os C4 C6 -122.2(2)
P4 Os C4 C6 59.2(2)
Ir Os C4 C6 -32.7(2)
Os C4 C6 C7 31.2(4)
Os C4 C6 C5 -156.8(2)
F1 C5 C6 C7 -39.5(5)
F3 C5 C6 C7 81.9(4)
F2 C5 C6 C7 -159.6(3)
F1 C5 C6 C4 148.6(3)
F3 C5 C6 C4 -89.9(4)
F2 C5 C6 C4 28.6(4)
C4 C6 C7 C8 172.9(3)
C5 C6 C7 C8 1.7(5)
C4 C6 C7 Ir -2.8(4)
C5 C6 C7 Ir -174.0(2)
C1 Ir C7 C6 50.5(19)
P3 Ir C7 C6 -106.5(3)
P1 Ir C7 C6 76.1(3)
Os Ir C7 C6 -18.3(3)
C1 Ir C7 C8 -125.5(17)
P3 Ir C7 C8 77.5(2)
P1 Ir C7 C8 -100.0(2)
Os Ir C7 C8 165.7(2)
C6 C7 C8 F4 -40.3(5)
Ir C7 C8 F4 135.7(3)
C6 C7 C8 F6 83.6(4)
Ir C7 C8 F6 -100.5(3)
C6 C7 C8 F5 -158.5(3)
Ir C7 C8 F5 17.4(4)
C11 P1 C10 P2 -91.8(2)
C21 P1 C10 P2 160.90(19)
Ir P1 C10 P2 41.9(2)
C41 P2 C10 P1 111.2(2)
C31 P2 C10 P1 -142.8(2)
Os P2 C10 P1 -20.6(2)
C21 P1 C11 C12 128.2(3)
C10 P1 C11 C12 18.7(4)
Ir P1 C11 C12 -107.6(3)
C21 P1 C11 C16 -50.8(3)
C10 P1 C11 C16 -160.3(3)
Ir P1 C11 C16 73.5(3)
C16 C11 C12 C13 -0.9(6)
P1 C11 C12 C13 -179.8(3)
C11 C12 C13 C14 1.0(6)
C12 C13 C14 C15 -0.5(7)
C13 C14 C15 C16 0.0(7)
C14 C15 C16 C11 0.0(7)
C12 C11 C16 C15 0.4(6)
P1 C11 C16 C15 179.4(4)
C51 P3 C20 P4 171.04(16)
C61 P3 C20 P4 -79.27(19)
Ir P3 C20 P4 52.67(17)
C81 P4 C20 P3 -152.60(17)
C71 P4 C20 P3 103.88(18)
Os P4 C20 P3 -24.05(19)
C11 P1 C21 C26 119.8(3)
C10 P1 C21 C26 -128.0(3)
Ir P1 C21 C26 -11.1(3)
C11 P1 C21 C22 -56.0(3)
C10 P1 C21 C22 56.2(3)
Ir P1 C21 C22 173.2(3)
C26 C21 C22 C23 0.2(6)
P1 C21 C22 C23 176.1(3)
C21 C22 C23 C24 -0.6(6)
C22 C23 C24 C25 0.7(7)
C23 C24 C25 C26 -0.5(7)
C22 C21 C26 C25 -0.1(6)
P1 C21 C26 C25 -175.9(3)
C24 C25 C26 C21 0.2(7)
C41 P2 C31 C32 139.9(4)
C10 P2 C31 C32 32.5(4)
Os P2 C31 C32 -93.8(3)
C41 P2 C31 C36 -49.1(3)
C10 P2 C31 C36 -156.6(3)
Os P2 C31 C36 77.1(3)
C36 C31 C32 C33 1.8(6)
P2 C31 C32 C33 172.7(4)
C31 C32 C33 C34 -0.5(8)
C32 C33 C34 C35 -0.3(8)
C33 C34 C35 C36 -0.2(8)
C32 C31 C36 C35 -2.4(6)
P2 C31 C36 C35 -173.8(4)
C34 C35 C36 C31 1.6(7)
C31 P2 C41 C46 120.1(3)
C10 P2 C41 C46 -131.2(3)
Os P2 C41 C46 -0.4(3)
C31 P2 C41 C42 -57.8(3)
C10 P2 C41 C42 50.9(3)
Os P2 C41 C42 -178.3(2)
C46 C41 C42 C43 0.3(6)
P2 C41 C42 C43 178.3(3)
C41 C42 C43 C44 -0.6(6)
C42 C43 C44 C45 0.5(7)
C43 C44 C45 C46 -0.2(6)
C42 C41 C46 C45 0.0(5)
P2 C41 C46 C45 -177.9(3)
C44 C45 C46 C41 0.0(6)
C20 P3 C51 C56 19.6(4)
C61 P3 C51 C56 -92.3(3)
Ir P3 C51 C56 138.9(3)
C20 P3 C51 C52 -161.1(3)
C61 P3 C51 C52 87.0(3)
Ir P3 C51 C52 -41.7(3)
C56 C51 C52 C53 0.2(6)
P3 C51 C52 C53 -179.1(3)
C51 C52 C53 C54 0.1(7)
C52 C53 C54 C55 -0.1(7)
C53 C54 C55 C56 -0.2(7)
C52 C51 C56 C55 -0.6(6)
P3 C51 C56 C55 178.7(3)
C54 C55 C56 C51 0.6(7)
C51 P3 C61 C66 107.7(3)
C20 P3 C61 C66 -4.8(3)
Ir P3 C61 C66 -131.0(3)
C51 P3 C61 C62 -70.9(3)
C20 P3 C61 C62 176.6(3)
Ir P3 C61 C62 50.4(3)
C66 C61 C62 C63 3.5(6)
P3 C61 C62 C63 -177.8(3)
C61 C62 C63 C64 0.4(7)
C62 C63 C64 C65 -3.1(8)
C63 C64 C65 C66 1.7(8)
C62 C61 C66 C65 -4.8(6)
P3 C61 C66 C65 176.5(3)
C64 C65 C66 C61 2.3(7)
C81 P4 C71 C72 119.3(3)
C20 P4 C71 C72 -133.4(3)
Os P4 C71 C72 -7.1(3)
C81 P4 C71 C76 -62.7(3)
C20 P4 C71 C76 44.6(3)
Os P4 C71 C76 170.9(2)
C76 C71 C72 C73 -1.6(5)
P4 C71 C72 C73 176.4(3)
C71 C72 C73 C74 -1.6(6)
C72 C73 C74 C75 3.1(7)
C73 C74 C75 C76 -1.4(6)
C74 C75 C76 C71 -1.9(6)
C72 C71 C76 C75 3.3(5)
P4 C71 C76 C75 -174.8(3)
C71 P4 C81 C86 -66.8(3)
C20 P4 C81 C86 -174.0(3)
Os P4 C81 C86 59.3(3)
C71 P4 C81 C82 108.7(3)
C20 P4 C81 C82 1.5(3)
Os P4 C81 C82 -125.2(3)
C86 C81 C82 C83 -2.3(6)
P4 C81 C82 C83 -177.8(3)
C81 C82 C83 C84 0.5(6)
C82 C83 C84 C85 1.7(7)
C83 C84 C85 C86 -1.9(8)
C84 C85 C86 C81 0.0(8)
C82 C81 C86 C85 2.1(6)
P4 C81 C86 C85 177.9(4)
O91 S C90 F92 64.5(4)
O93 S C90 F92 -55.7(4)
O92 S C90 F92 -176.7(4)
O91 S C90 F91 -175.4(4)
O93 S C90 F91 64.5(4)
O92 S C90 F91 -56.5(4)
O91 S C90 F93 -56.8(4)
O93 S C90 F93 -176.9(4)
O92 S C90 F93 62.1(4)
